data_4068174
loop_
_publ_author_name
'Doud, Michael D.'
'Grice, Kyle A.'
'Lilio, Alyssia M.'
'Seu, Candace S.'
'Kubiak, Clifford P.'

_publ_section_title
;
 Versatile Synthesis of PR2NR&#x2032;2Ligands for Molecular
 Electrocatalysts with Pendant Bases in the Second Coordination Sphere
;
_journal_issue 3
_journal_name_full Organometallics
_journal_page_first 779
_journal_paper_doi 10.1021/om201168h
_journal_volume 31
_journal_year 2012
_chemical_absolute_configuration ad
_chemical_formula_moiety 'C36 H48 N4 Ni P4, 2(C F3 O3 S), 2(C2 H3 N)'
_chemical_formula_sum 'C42 H54 F6 N6 Ni O6 P4 S2'
_chemical_formula_weight 1099.62
_chemical_name_systematic
; 
 ? 
;
_space_group_IT_number 20
_symmetry_cell_setting orthorhombic
_symmetry_space_group_name_Hall 'C 2c 2'
_symmetry_space_group_name_H-M 'C 2 2 21'
_atom_sites_solution_hydrogens geom
_atom_sites_solution_primary direct
_atom_sites_solution_secondary difmap
_audit_creation_method SHELXL-97
_cell_angle_alpha 90.00
_cell_angle_beta 90.00
_cell_angle_gamma 90.00
_cell_formula_units_Z 4
_cell_length_a 9.599(4)
_cell_length_b 19.149(9)
_cell_length_c 26.346(10)
_cell_measurement_reflns_used 5201
_cell_measurement_temperature 100(2)
_cell_measurement_theta_max 25.42
_cell_measurement_theta_min 2.37
_cell_volume 4843(4)
_computing_cell_refinement 'Bruker SAINT'
_computing_data_collection 'Bruker APEX2'
_computing_data_reduction 'Bruker SAINT'
_computing_molecular_graphics 'Bruker SHELXTL'
_computing_publication_material 'Bruker SHELXTL'
_computing_structure_refinement 'SHELXL-97 (Sheldrick, 2008)'
_computing_structure_solution 'SHELXS-97 (Sheldrick, 2008)'
_diffrn_ambient_temperature 100(2)
_diffrn_measured_fraction_theta_full 0.998
_diffrn_measured_fraction_theta_max 0.997
_diffrn_measurement_device_type 'Bruker APEX-II CCD'
_diffrn_measurement_method '\f and \w scans'
_diffrn_radiation_monochromator graphite
_diffrn_radiation_source 'fine-focus sealed tube'
_diffrn_radiation_type MoK\a
_diffrn_radiation_wavelength 0.71073
_diffrn_reflns_av_R_equivalents 0.0404
_diffrn_reflns_av_sigmaI/netI 0.0496
_diffrn_reflns_limit_h_max 11
_diffrn_reflns_limit_h_min -10
_diffrn_reflns_limit_k_max 23
_diffrn_reflns_limit_k_min -22
_diffrn_reflns_limit_l_max 31
_diffrn_reflns_limit_l_min -30
_diffrn_reflns_number 14015
_diffrn_reflns_theta_full 25.00
_diffrn_reflns_theta_max 25.43
_diffrn_reflns_theta_min 2.13
_exptl_absorpt_coefficient_mu 0.695
_exptl_absorpt_correction_T_max 0.9338
_exptl_absorpt_correction_T_min 0.8735
_exptl_absorpt_correction_type multi-scan
_exptl_absorpt_process_details SADABS
_exptl_crystal_colour 'dark red'
_exptl_crystal_density_diffrn 1.508
_exptl_crystal_density_method 'not measured'
_exptl_crystal_description block
_exptl_crystal_F_000 2280
_exptl_crystal_size_max 0.20
_exptl_crystal_size_mid 0.20
_exptl_crystal_size_min 0.10
_refine_diff_density_max 0.479
_refine_diff_density_min -0.369
_refine_diff_density_rms 0.145
_refine_ls_abs_structure_details 'Flack H D (1983), Acta Cryst. A39, 876-881'
_refine_ls_abs_structure_Flack 0.024(17)
_refine_ls_extinction_method none
_refine_ls_goodness_of_fit_ref 1.142
_refine_ls_hydrogen_treatment constr
_refine_ls_matrix_type full
_refine_ls_number_parameters 306
_refine_ls_number_reflns 4418
_refine_ls_number_restraints 0
_refine_ls_restrained_S_all 1.142
_refine_ls_R_factor_all 0.0427
_refine_ls_R_factor_gt 0.0316
_refine_ls_shift/su_max 0.001
_refine_ls_shift/su_mean 0.000
_refine_ls_structure_factor_coef Fsqd
_refine_ls_weighting_details 'calc w=1/[\s^2^(Fo^2^)+(0.0547P)^2^+0.0000P] where P=(Fo^2^+2Fc^2^)/3'
_refine_ls_weighting_scheme calc
_refine_ls_wR_factor_gt 0.0725
_refine_ls_wR_factor_ref 0.1000
_reflns_number_gt 3912
_reflns_number_total 4418
_reflns_threshold_expression >2sigma(I)
_cod_data_source_file om201168h_si_002.cif
_cod_data_source_block mdd111117_nimeph
_cod_depositor_comments
;
The following automatic conversions were performed:

'_chemical_absolute_configuration' value 'AD' changed to 'ad'
according to /home/saulius/struct/CIF-dictionaries/cif_core.dic
dictionary named 'cif_core.dic' version 2.4.1 from
2010-06-29.

'_symmetry_cell_setting' value 'Orthorhombic' changed to
'orthorhombic' according to
/home/saulius/struct/CIF-dictionaries/cif_core.dic dictionary named
'cif_core.dic' version 2.4.1 from 2010-06-29.

Automatic conversion script
Id: cif_fix_values 1715 2011-07-08 13:25:40Z adriana 
;
_cod_original_cell_volume 4843(3)
_cod_original_sg_symbol_Hall C2c2
_cod_original_sg_symbol_H-M C222(1)
_cod_database_code 4068174

loop_
_symmetry_equiv_pos_as_xyz
'x, y, z'
'x, -y, -z'
'-x, y, -z+1/2'
'-x, -y, z+1/2'
'x+1/2, y+1/2, z'
'x+1/2, -y+1/2, -z'
'-x+1/2, y+1/2, -z+1/2'
'-x+1/2, -y+1/2, z+1/2'

loop_
_atom_site_label
_atom_site_type_symbol
_atom_site_fract_x
_atom_site_fract_y
_atom_site_fract_z
_atom_site_U_iso_or_equiv
_atom_site_adp_type
_atom_site_occupancy
_atom_site_symmetry_multiplicity
_atom_site_calc_flag
_atom_site_refinement_flags
Ni1 Ni 0.0000 0.16610(3) 0.7500 0.01277(16) Uani 1 2 d S
S1 S 0.03867(11) -0.08852(5) 0.62231(4) 0.0207(2) Uani 1 1 d .
P1 P -0.13883(10) 0.24155(5) 0.70927(4) 0.0138(2) Uani 1 1 d .
P2 P -0.15556(10) 0.08896(5) 0.72406(3) 0.0128(2) Uani 1 1 d .
F1 F 0.0820(5) -0.05577(15) 0.52741(11) 0.0749(13) Uani 1 1 d .
F2 F 0.0085(3) -0.16036(12) 0.53823(9) 0.0380(6) Uani 1 1 d .
F3 F 0.2213(3) -0.13377(17) 0.55641(12) 0.0563(9) Uani 1 1 d .
O1 O 0.1224(3) -0.02770(14) 0.63375(11) 0.0304(7) Uani 1 1 d .
O2 O -0.1087(3) -0.07496(15) 0.61793(13) 0.0358(8) Uani 1 1 d .
O3 O 0.0737(3) -0.15035(14) 0.65063(11) 0.0295(7) Uani 1 1 d .
N1 N -0.2424(3) 0.15007(15) 0.63598(11) 0.0142(7) Uani 1 1 d .
N2 N -0.3404(3) 0.18390(15) 0.77128(11) 0.0147(7) Uani 1 1 d .
N3 N 0.4845(4) -0.0053(2) 0.82885(17) 0.0393(10) Uani 1 1 d .
C1 C -0.1001(4) 0.33427(19) 0.69980(16) 0.0228(9) Uani 1 1 d .
H1A H -0.1033 0.3585 0.7325 0.034 Uiso 1 1 calc R
H1B H -0.1692 0.3547 0.6768 0.034 Uiso 1 1 calc R
H1C H -0.0069 0.3392 0.6850 0.034 Uiso 1 1 calc R
C2 C -0.1646(4) 0.21578(18) 0.64240(14) 0.0165(8) Uani 1 1 d .
H2A H -0.2152 0.2536 0.6246 0.020 Uiso 1 1 calc R
H2B H -0.0723 0.2108 0.6260 0.020 Uiso 1 1 calc R
C3 C -0.1706(4) 0.08794(19) 0.65424(13) 0.0150(8) Uani 1 1 d .
H3A H -0.0764 0.0857 0.6390 0.018 Uiso 1 1 calc R
H3B H -0.2225 0.0458 0.6435 0.018 Uiso 1 1 calc R
C4 C -0.1611(4) -0.00408(18) 0.73822(14) 0.0175(8) Uani 1 1 d .
H4A H -0.0866 -0.0280 0.7197 0.026 Uiso 1 1 calc R
H4B H -0.2515 -0.0231 0.7279 0.026 Uiso 1 1 calc R
H4C H -0.1482 -0.0112 0.7748 0.026 Uiso 1 1 calc R
C5 C -0.3321(4) 0.11619(17) 0.74711(16) 0.0153(8) Uani 1 1 d .
H5A H -0.3967 0.1159 0.7178 0.018 Uiso 1 1 calc R
H5B H -0.3656 0.0806 0.7715 0.018 Uiso 1 1 calc R
C6 C -0.3202(4) 0.24022(19) 0.73515(14) 0.0174(8) Uani 1 1 d .
H6A H -0.3399 0.2854 0.7520 0.021 Uiso 1 1 calc R
H6B H -0.3870 0.2347 0.7068 0.021 Uiso 1 1 calc R
C7 C -0.3005(4) 0.14408(18) 0.58579(14) 0.0152(8) Uani 1 1 d .
C8 C -0.4166(4) 0.1845(2) 0.57419(15) 0.0206(9) Uani 1 1 d .
H8 H -0.4553 0.2147 0.5991 0.025 Uiso 1 1 calc R
C9 C -0.4757(4) 0.1806(2) 0.52618(15) 0.0231(9) Uani 1 1 d .
H9 H -0.5550 0.2082 0.5182 0.028 Uiso 1 1 calc R
C10 C -0.4191(4) 0.1365(2) 0.48984(15) 0.0235(10) Uani 1 1 d .
H10 H -0.4599 0.1340 0.4570 0.028 Uiso 1 1 calc R
C11 C -0.3043(5) 0.0963(2) 0.50103(15) 0.0251(9) Uani 1 1 d .
H11 H -0.2662 0.0662 0.4759 0.030 Uiso 1 1 calc R
C12 C -0.2436(4) 0.0997(2) 0.54892(15) 0.0209(9) Uani 1 1 d .
H12 H -0.1641 0.0720 0.5566 0.025 Uiso 1 1 calc R
C13 C -0.2790(4) 0.19123(19) 0.82012(14) 0.0147(8) Uani 1 1 d .
C14 C -0.2256(4) 0.1345(2) 0.84710(14) 0.0163(8) Uani 1 1 d .
H14 H -0.2215 0.0898 0.8315 0.020 Uiso 1 1 calc R
C15 C -0.1780(4) 0.1430(2) 0.89699(15) 0.0194(8) Uani 1 1 d .
H15 H -0.1430 0.1038 0.9151 0.023 Uiso 1 1 calc R
C16 C -0.1813(4) 0.2074(2) 0.92011(15) 0.0224(9) Uani 1 1 d .
H16 H -0.1492 0.2128 0.9540 0.027 Uiso 1 1 calc R
C17 C -0.2324(4) 0.2646(2) 0.89318(15) 0.0225(9) Uani 1 1 d .
H17 H -0.2340 0.3093 0.9088 0.027 Uiso 1 1 calc R
C18 C -0.2803(4) 0.2574(2) 0.84436(14) 0.0184(8) Uani 1 1 d .
H18 H -0.3146 0.2970 0.8267 0.022 Uiso 1 1 calc R
C19 C 0.0900(5) -0.1103(2) 0.55764(17) 0.0326(11) Uani 1 1 d .
C20 C 0.5231(5) 0.0016(2) 0.86945(19) 0.0287(10) Uani 1 1 d .
C21 C 0.5728(5) 0.0112(2) 0.92095(18) 0.0328(11) Uani 1 1 d .
H21A H 0.6625 -0.0126 0.9250 0.049 Uiso 1 1 calc R
H21B H 0.5050 -0.0086 0.9448 0.049 Uiso 1 1 calc R
H21C H 0.5844 0.0611 0.9278 0.049 Uiso 1 1 calc R

loop_
_atom_site_aniso_label
_atom_site_aniso_U_11
_atom_site_aniso_U_22
_atom_site_aniso_U_33
_atom_site_aniso_U_23
_atom_site_aniso_U_13
_atom_site_aniso_U_12
Ni1 0.0111(3) 0.0112(3) 0.0160(3) 0.000 -0.0022(3) 0.000
S1 0.0284(6) 0.0179(5) 0.0159(5) -0.0025(4) -0.0017(4) -0.0030(4)
P1 0.0138(5) 0.0115(4) 0.0160(5) 0.0004(4) -0.0021(4) 0.0005(4)
P2 0.0126(5) 0.0119(4) 0.0138(5) 0.0002(4) -0.0004(4) 0.0001(4)
F1 0.166(4) 0.0378(17) 0.0212(15) 0.0106(13) 0.0008(19) -0.019(2)
F2 0.0525(17) 0.0321(13) 0.0294(13) -0.0114(11) -0.0057(13) -0.0029(14)
F3 0.044(2) 0.067(2) 0.058(2) -0.0257(17) 0.0248(16) -0.0115(16)
O1 0.0386(19) 0.0274(15) 0.0253(15) -0.0056(12) 0.0002(14) -0.0147(14)
O2 0.0275(17) 0.0321(17) 0.048(2) -0.0129(15) -0.0040(15) 0.0056(14)
O3 0.0325(18) 0.0259(16) 0.0301(17) 0.0112(13) -0.0080(14) -0.0040(13)
N1 0.0163(17) 0.0145(16) 0.0118(16) 0.0023(13) -0.0006(13) -0.0004(12)
N2 0.0162(17) 0.0153(15) 0.0126(15) -0.0016(12) -0.0014(14) -0.0002(13)
N3 0.032(2) 0.035(2) 0.051(3) 0.0036(19) 0.001(2) 0.0066(19)
C1 0.025(2) 0.0118(17) 0.032(2) 0.0035(18) -0.0082(18) -0.0028(17)
C2 0.016(2) 0.0170(18) 0.0161(19) 0.0011(15) -0.0019(16) -0.0004(15)
C3 0.017(2) 0.0154(17) 0.0129(18) -0.0003(16) 0.0009(15) 0.0012(16)
C4 0.020(2) 0.0123(17) 0.020(2) 0.0009(15) -0.0003(16) -0.0014(16)
C5 0.0129(19) 0.0175(17) 0.0155(18) 0.0013(17) 0.0025(17) -0.0014(14)
C6 0.016(2) 0.0178(18) 0.019(2) 0.0007(15) -0.0020(15) 0.0028(15)
C7 0.017(2) 0.0148(17) 0.0132(18) 0.0024(15) 0.0008(16) -0.0043(15)
C8 0.024(2) 0.021(2) 0.017(2) 0.0001(16) 0.0009(17) -0.0025(17)
C9 0.023(2) 0.025(2) 0.021(2) 0.0037(16) -0.0045(18) -0.0042(17)
C10 0.029(3) 0.030(2) 0.012(2) 0.0055(17) -0.0039(17) -0.0103(19)
C11 0.033(3) 0.028(2) 0.0148(19) -0.0043(18) 0.0037(18) -0.0085(19)
C12 0.022(2) 0.021(2) 0.020(2) -0.0013(17) 0.0025(17) 0.0005(17)
C13 0.0108(19) 0.0213(19) 0.0119(19) -0.0004(15) 0.0027(15) -0.0017(15)
C14 0.015(2) 0.020(2) 0.0132(19) -0.0012(16) 0.0050(16) -0.0003(16)
C15 0.016(2) 0.026(2) 0.016(2) 0.0040(17) 0.0028(16) 0.0033(16)
C16 0.021(2) 0.035(2) 0.012(2) -0.0030(17) 0.0023(16) 0.0012(18)
C17 0.024(2) 0.022(2) 0.022(2) -0.0041(18) 0.0017(18) 0.0014(17)
C18 0.017(2) 0.0182(19) 0.020(2) -0.0014(17) 0.0027(17) 0.0023(16)
C19 0.051(3) 0.022(2) 0.025(2) -0.0040(19) 0.002(2) -0.005(2)
C20 0.025(3) 0.020(2) 0.041(3) 0.004(2) 0.009(2) 0.0095(18)
C21 0.035(3) 0.025(2) 0.038(3) 0.006(2) 0.011(2) 0.005(2)

loop_
_atom_type_symbol
_atom_type_description
_atom_type_scat_dispersion_real
_atom_type_scat_dispersion_imag
_atom_type_scat_source
C C 0.0033 0.0016 'International Tables Vol C Tables 4.2.6.8 and 6.1.1.4'
H H 0.0000 0.0000 'International Tables Vol C Tables 4.2.6.8 and 6.1.1.4'
F F 0.0171 0.0103 'International Tables Vol C Tables 4.2.6.8 and 6.1.1.4'
N N 0.0061 0.0033 'International Tables Vol C Tables 4.2.6.8 and 6.1.1.4'
Ni Ni 0.3393 1.1124 'International Tables Vol C Tables 4.2.6.8 and 6.1.1.4'
O O 0.0106 0.0060 'International Tables Vol C Tables 4.2.6.8 and 6.1.1.4'
P P 0.1023 0.0942 'International Tables Vol C Tables 4.2.6.8 and 6.1.1.4'
S S 0.1246 0.1234 'International Tables Vol C Tables 4.2.6.8 and 6.1.1.4'

loop_
_geom_angle_atom_site_label_1
_geom_angle_atom_site_label_2
_geom_angle_atom_site_label_3
_geom_angle
_geom_angle_site_symmetry_1
_geom_angle_site_symmetry_3
P2 Ni1 P2 96.06(6) . 3_556
P2 Ni1 P1 83.16(4) . .
P2 Ni1 P1 169.13(3) 3_556 .
P2 Ni1 P1 169.12(3) . 3_556
P2 Ni1 P1 83.16(5) 3_556 3_556
P1 Ni1 P1 99.64(6) . 3_556
O3 S1 O2 114.74(19) . .
O3 S1 O1 115.12(18) . .
O2 S1 O1 114.60(18) . .
O3 S1 C19 103.5(2) . .
O2 S1 C19 103.4(2) . .
O1 S1 C19 103.22(19) . .
C1 P1 C2 98.99(17) . .
C1 P1 C6 104.60(18) . .
C2 P1 C6 102.69(17) . .
C1 P1 Ni1 124.75(13) . .
C2 P1 Ni1 111.37(12) . .
C6 P1 Ni1 111.76(12) . .
C4 P2 C3 101.05(17) . .
C4 P2 C5 100.33(17) . .
C3 P2 C5 104.79(18) . .
C4 P2 Ni1 127.64(13) . .
C3 P2 Ni1 111.61(12) . .
C5 P2 Ni1 108.96(12) . .
C7 N1 C3 114.9(3) . .
C7 N1 C2 111.7(3) . .
C3 N1 C2 114.8(3) . .
C13 N2 C5 117.6(3) . .
C13 N2 C6 117.7(3) . .
C5 N2 C6 111.7(3) . .
P1 C1 H1A 109.5 . .
P1 C1 H1B 109.5 . .
H1A C1 H1B 109.5 . .
P1 C1 H1C 109.5 . .
H1A C1 H1C 109.5 . .
H1B C1 H1C 109.5 . .
N1 C2 P1 113.9(2) . .
N1 C2 H2A 108.8 . .
P1 C2 H2A 108.8 . .
N1 C2 H2B 108.8 . .
P1 C2 H2B 108.8 . .
H2A C2 H2B 107.7 . .
N1 C3 P2 111.0(2) . .
N1 C3 H3A 109.4 . .
P2 C3 H3A 109.4 . .
N1 C3 H3B 109.4 . .
P2 C3 H3B 109.4 . .
H3A C3 H3B 108.0 . .
P2 C4 H4A 109.5 . .
P2 C4 H4B 109.5 . .
H4A C4 H4B 109.5 . .
P2 C4 H4C 109.5 . .
H4A C4 H4C 109.5 . .
H4B C4 H4C 109.5 . .
N2 C5 P2 116.2(2) . .
N2 C5 H5A 108.2 . .
P2 C5 H5A 108.2 . .
N2 C5 H5B 108.2 . .
P2 C5 H5B 108.2 . .
H5A C5 H5B 107.4 . .
N2 C6 P1 111.9(2) . .
N2 C6 H6A 109.2 . .
P1 C6 H6A 109.2 . .
N2 C6 H6B 109.2 . .
P1 C6 H6B 109.2 . .
H6A C6 H6B 107.9 . .
C8 C7 C12 119.9(3) . .
C8 C7 N1 117.9(3) . .
C12 C7 N1 122.2(3) . .
C9 C8 C7 119.9(4) . .
C9 C8 H8 120.1 . .
C7 C8 H8 120.1 . .
C10 C9 C8 120.1(4) . .
C10 C9 H9 120.0 . .
C8 C9 H9 120.0 . .
C11 C10 C9 120.4(4) . .
C11 C10 H10 119.8 . .
C9 C10 H10 119.8 . .
C10 C11 C12 120.3(4) . .
C10 C11 H11 119.8 . .
C12 C11 H11 119.8 . .
C11 C12 C7 119.5(4) . .
C11 C12 H12 120.2 . .
C7 C12 H12 120.2 . .
C14 C13 C18 118.0(3) . .
C14 C13 N2 122.4(3) . .
C18 C13 N2 119.5(3) . .
C13 C14 C15 120.4(4) . .
C13 C14 H14 119.8 . .
C15 C14 H14 119.8 . .
C16 C15 C14 120.8(4) . .
C16 C15 H15 119.6 . .
C14 C15 H15 119.6 . .
C15 C16 C17 119.1(4) . .
C15 C16 H16 120.4 . .
C17 C16 H16 120.4 . .
C18 C17 C16 121.0(4) . .
C18 C17 H17 119.5 . .
C16 C17 H17 119.5 . .
C17 C18 C13 120.6(4) . .
C17 C18 H18 119.7 . .
C13 C18 H18 119.7 . .
F1 C19 F3 107.9(4) . .
F1 C19 F2 107.6(4) . .
F3 C19 F2 107.4(4) . .
F1 C19 S1 111.7(3) . .
F3 C19 S1 110.7(3) . .
F2 C19 S1 111.3(3) . .
N3 C20 C21 179.4(5) . .
C20 C21 H21A 109.5 . .
C20 C21 H21B 109.5 . .
H21A C21 H21B 109.5 . .
C20 C21 H21C 109.5 . .
H21A C21 H21C 109.5 . .
H21B C21 H21C 109.5 . .

loop_
_geom_bond_atom_site_label_1
_geom_bond_atom_site_label_2
_geom_bond_distance
_geom_bond_site_symmetry_2
Ni1 P2 2.2088(12) .
Ni1 P2 2.2089(12) 3_556
Ni1 P1 2.2393(11) .
Ni1 P1 2.2393(11) 3_556
S1 O3 1.439(3) .
S1 O2 1.443(3) .
S1 O1 1.447(3) .
S1 C19 1.822(5) .
P1 C1 1.831(4) .
P1 C2 1.846(4) .
P1 C6 1.870(4) .
P2 C4 1.821(4) .
P2 C3 1.845(4) .
P2 C5 1.874(4) .
F1 C19 1.315(5) .
F2 C19 1.339(5) .
F3 C19 1.338(6) .
N1 C7 1.440(5) .
N1 C3 1.457(5) .
N1 C2 1.473(5) .
N2 C13 1.422(5) .
N2 C5 1.447(4) .
N2 C6 1.452(5) .
N3 C20 1.140(6) .
C1 H1A 0.9800 .
C1 H1B 0.9800 .
C1 H1C 0.9800 .
C2 H2A 0.9900 .
C2 H2B 0.9900 .
C3 H3A 0.9900 .
C3 H3B 0.9900 .
C4 H4A 0.9800 .
C4 H4B 0.9800 .
C4 H4C 0.9800 .
C5 H5A 0.9900 .
C5 H5B 0.9900 .
C6 H6A 0.9900 .
C6 H6B 0.9900 .
C7 C8 1.391(5) .
C7 C12 1.402(5) .
C8 C9 1.388(5) .
C8 H8 0.9500 .
C9 C10 1.388(6) .
C9 H9 0.9500 .
C10 C11 1.376(6) .
C10 H10 0.9500 .
C11 C12 1.391(6) .
C11 H11 0.9500 .
C12 H12 0.9500 .
C13 C14 1.396(5) .
C13 C18 1.419(5) .
C14 C15 1.401(5) .
C14 H14 0.9500 .
C15 C16 1.376(6) .
C15 H15 0.9500 .
C16 C17 1.394(6) .
C16 H16 0.9500 .
C17 C18 1.373(6) .
C17 H17 0.9500 .
C18 H18 0.9500 .
C20 C21 1.450(7) .
C21 H21A 0.9800 .
C21 H21B 0.9800 .
C21 H21C 0.9800 .
